data_7062760
loop_
_publ_author_name
'Yan, Mei-Hua'
'Ray, Manaswini'
'Wang, Jun'
'Lu, Lu'
'Zhang, Wei'
'Muddassir, Mohd.'
'Mohanty, Aurobinda'

_publ_section_title
;
 Structural diversity of three new Co(ii)-based MOFs as a UV light-driven
 photocatalyst: photocatalytic performance
;
_journal_issue 41
_journal_name_full 'New Journal of Chemistry'
_journal_page_first 19167
_journal_page_last 19176
_journal_paper_doi 10.1039/D3NJ03452F
_journal_volume 47
_journal_year 2023
_chemical_formula_moiety 'C60 H46 Co2 N8 O12'
_chemical_formula_sum 'C60 H46 Co2 N8 O12'
_chemical_formula_weight 1188.91
_space_group_crystal_system orthorhombic
_space_group_IT_number 18
_space_group_name_Hall 'P 2 2ab'
_space_group_name_H-M_alt 'P 21 21 2'
_atom_sites_solution_hydrogens mixed
_audit_creation_date 2022-06-03
_audit_creation_method
;
Olex2 1.5
(compiled 2021.08.20 svn.r13c46975 for OlexSys, GUI svn.r6405)
;
_audit_update_record
;
2023-02-26 deposited with the CCDC.	2023-09-25 downloaded from the CCDC.
;
_cell_angle_alpha 90
_cell_angle_beta 90
_cell_angle_gamma 90
_cell_formula_units_Z 2
_cell_length_a 18.3153(4)
_cell_length_b 19.6079(6)
_cell_length_c 8.6585(2)
_cell_measurement_reflns_used 6029
_cell_measurement_temperature 212.99(10)
_cell_measurement_theta_max 72.6770
_cell_measurement_theta_min 4.5230
_cell_volume 3109.48(14)
_computing_cell_refinement 'CrysAlisPro 1.171.41.119a (Rigaku OD, 2021)'
_computing_data_collection 'CrysAlisPro 1.171.41.119a (Rigaku OD, 2021)'
_computing_data_reduction 'CrysAlisPro 1.171.41.119a (Rigaku OD, 2021)'
_computing_molecular_graphics 'Olex2 1.5 (Dolomanov et al., 2009)'
_computing_publication_material 'Olex2 1.5 (Dolomanov et al., 2009)'
_computing_structure_refinement 'SHELXL 2018/3 (Sheldrick, 2015)'
_computing_structure_solution 'SHELXT 2018/2 (Sheldrick, 2018)'
_diffrn_ambient_environment N~2~
_diffrn_ambient_temperature 212.99(10)
_diffrn_detector 'Hybrid Pixel Array Detector'
_diffrn_detector_area_resol_mean 10.0000
_diffrn_detector_type HyPix
_diffrn_measured_fraction_theta_full 0.998
_diffrn_measured_fraction_theta_max 0.962
_diffrn_measurement_details
;
List of Runs (angles in degrees, time in seconds):

  # Type    Start    End  Width  t~exp~   \w     \q     \k     \f   Frames
#--------------------------------------------------------------------------
  1  \w     34.00  98.00   1.00    2.20    --  105.98 -75.00  20.00   64
  2  \w     34.00  71.00   1.00    2.20    --  105.98 -61.00  60.00   37
  3  \w     33.00 131.00   1.00    2.20    --  105.98 -83.00 136.00   98
  4  \w   -118.00 -79.00   1.00    0.20    --  -48.46-125.00 -60.00   39
  5  \w   -120.00 -87.00   1.00    0.20    --  -48.46-125.00 -30.00   33
  6  \w   -163.00 -75.00   1.00    2.20    --  -91.75 -64.00-111.00   88
  7  \w    -51.00 -24.00   1.00    2.20    --  -91.75  45.00   0.00   27
  8  \w    -53.00  17.00   1.00    0.20    --  -48.46  83.00-102.00   70
  9  \w    -51.00 -25.00   1.00    2.20    --  -91.75  45.00-120.00   26
 10  \w   -120.00 -68.00   1.00    0.20    --  -48.46 -75.00  20.00   52
 11  \w    -47.00 -21.00   1.00    2.20    --  -91.75  45.00-180.00   26
 12  \w    151.00 177.00   1.00    2.20    --  105.98  15.00 -30.00   26
 13  \w     39.00  71.00   1.00    2.20    --  105.98 -61.00-150.00   32
 14  \w     93.00 172.00   1.00    2.20    --  105.98  30.00-150.00   79
 15  \w     99.00 139.00   1.00    2.20    --  105.98  15.00 -30.00   40
;
_diffrn_measurement_device 'four-circle diffractometer'
_diffrn_measurement_device_type 'XtaLAB Synergy, Dualflex, HyPix'
_diffrn_measurement_method '\w scans'
_diffrn_orient_matrix_type 'CrysAlisPro convention (1999,Acta A55,543-557)'
_diffrn_orient_matrix_UB_11 0.1492654000
_diffrn_orient_matrix_UB_12 -0.0068074000
_diffrn_orient_matrix_UB_13 0.0422882000
_diffrn_orient_matrix_UB_21 0.0446079000
_diffrn_orient_matrix_UB_22 -0.0689936000
_diffrn_orient_matrix_UB_23 -0.0404125000
_diffrn_orient_matrix_UB_31 0.0860522000
_diffrn_orient_matrix_UB_32 0.0475863000
_diffrn_orient_matrix_UB_33 -0.0524572000
_diffrn_radiation_monochromator mirror
_diffrn_radiation_probe x-ray
_diffrn_radiation_type 'Cu K\a'
_diffrn_radiation_wavelength 1.54184
_diffrn_reflns_av_R_equivalents 0.0514
_diffrn_reflns_av_unetI/netI 0.0546
_diffrn_reflns_Laue_measured_fraction_full 0.998
_diffrn_reflns_Laue_measured_fraction_max 0.962
_diffrn_reflns_limit_h_max 22
_diffrn_reflns_limit_h_min -22
_diffrn_reflns_limit_k_max 21
_diffrn_reflns_limit_k_min -24
_diffrn_reflns_limit_l_max 10
_diffrn_reflns_limit_l_min -9
_diffrn_reflns_number 16240
_diffrn_reflns_point_group_measured_fraction_full 0.991
_diffrn_reflns_point_group_measured_fraction_max 0.933
_diffrn_reflns_theta_full 67.684
_diffrn_reflns_theta_max 76.290
_diffrn_reflns_theta_min 3.302
_diffrn_source 'micro-focus sealed X-ray tube'
_diffrn_source_type 'PhotonJet (Cu) X-ray Source'
_exptl_absorpt_coefficient_mu 4.712
_exptl_absorpt_correction_T_max 1.00000
_exptl_absorpt_correction_T_min 0.81581
_exptl_absorpt_correction_type multi-scan
_exptl_absorpt_process_details
;
CrysAlisPro 1.171.41.119a (Rigaku Oxford Diffraction, 2021)
Empirical absorption correction using spherical harmonics,
implemented in SCALE3 ABSPACK scaling algorithm.
;
_exptl_crystal_colour violet
_exptl_crystal_colour_primary violet
_exptl_crystal_density_diffrn 1.270
_exptl_crystal_description block
_exptl_crystal_F_000 1224
_exptl_crystal_size_max 0.06
_exptl_crystal_size_mid 0.03
_exptl_crystal_size_min 0.03
_refine_diff_density_max 0.573
_refine_diff_density_min -0.676
_refine_diff_density_rms 0.079
_refine_ls_abs_structure_details
;
 Refined as an inversion twin.
;
_refine_ls_abs_structure_Flack 0.018(9)
_refine_ls_extinction_method none
_refine_ls_goodness_of_fit_ref 1.056
_refine_ls_hydrogen_treatment constr
_refine_ls_matrix_type full
_refine_ls_number_parameters 351
_refine_ls_number_reflns 6067
_refine_ls_number_restraints 115
_refine_ls_restrained_S_all 1.102
_refine_ls_R_factor_all 0.0878
_refine_ls_R_factor_gt 0.0779
_refine_ls_shift/su_max 0.000
_refine_ls_shift/su_mean 0.000
_refine_ls_structure_factor_coef Fsqd
_refine_ls_weighting_details 'w=1/[\s^2^(Fo^2^)+(0.0707P)^2^+8.5346P] where P=(Fo^2^+2Fc^2^)/3'
_refine_ls_weighting_scheme calc
_refine_ls_wR_factor_gt 0.1876
_refine_ls_wR_factor_ref 0.1946
_reflns_Friedel_coverage 0.720
_reflns_Friedel_fraction_full 0.980
_reflns_Friedel_fraction_max 0.895
_reflns_number_gt 5271
_reflns_number_total 6067
_reflns_threshold_expression 'I > 2\s(I)'
_cod_data_source_file d3nj03452f2.cif
_cod_data_source_block wj_9_purple_sq
_cod_depositor_comments 'Adding full bibliography for 7062759--7062761.cif.'
_cod_database_code 7062760
_shelx_shelxl_version_number 2018/3
_chemical_oxdiff_formula CHNO
_shelx_space_group_comment
;
The symmetry employed for this shelxl refinement is uniquely defined
by the following loop, which should always be used as a source of
symmetry information in preference to the above space-group names.
They are only intended as comments.
;
_shelx_estimated_absorpt_t_max 0.872
_shelx_estimated_absorpt_t_min 0.765
_olex2_refinement_description
;
1. Twinned data refinement
 Scales: 0.982(9)
 0.018(9)
2. Fixed Uiso
 At 1.2 times of:
  All C(H) groups, All C(H,H) groups
 At 1.5 times of:
  All O(H,H) groups
3. Restrained distances
 C11-C10 = C10-C10_$1 = C12-C11 = C12-C12_$1
 1.39 with sigma of 0.01
 C10-C11_$1
 2.4 with sigma of 0.01
 C10-C12_$1 = C11-C11_$1
 2.8 with sigma of 0.01
 C10-C12 = C11-C12_$1
 2.4 with sigma of 0.01
4. Restrained planarity
 C10, C10_$1, C11, C11_$1, C12, C12_$1
 with sigma of 0.01
5. Rigid bond restraints
 C28, N3, C29, C30, N4
 with sigma for 1-2 distances of 0.01 and sigma for 1-3 distances of 0.01
 C25, C26, C27, C22, C23, C24
 with sigma for 1-2 distances of 0.01 and sigma for 1-3 distances of 0.01
 C10, C11, C12
 with sigma for 1-2 distances of 0.01 and sigma for 1-3 distances of 0.01
6. Uiso/Uaniso restraints and constraints
C10 \\sim C11 \\sim C12: within 2A with sigma of 0.01 and sigma for terminal
atoms of 0.02 within 2A
C28 \\sim N3 \\sim C29 \\sim C30 \\sim N4: within 2A with sigma of 0.01 and
sigma for terminal atoms of 0.02 within 2A
C25 \\sim C26 \\sim C27 \\sim C22 \\sim C23 \\sim C24: within 2A with sigma of
0.01 and sigma for terminal atoms of 0.02 within 2A
7.a Rotating group:
 O6(H6A,H6B)
7.b Secondary CH2 refined with riding coordinates:
 C9(H9A,H9B)
7.c Aromatic/amide H refined with riding coordinates:
 C29(H29), C30(H30), C28(H28), C3(H3), C5(H5), C7(H7), C11(H11), C12(H12),
 C13(H13), C14(H14), C15(H15), C17(H17), C18(H18), C20(H20), C21(H21), C27(H27),
  C26(H26), C24(H24), C23(H23)
7.d Fitted pentagon refined as free rotating group:
 N3(C29,C30,N4,C28)
7.e Fitted hexagon refined as free rotating group:
 C22(C27,C26,C25,C24,C23)
;
_olex2_submission_special_instructions 'No special instructions were received'
_oxdiff_exptl_absorpt_empirical_details
;
Empirical correction (ABSPACK) includes:
- Absorption correction using spherical harmonics
- Frame scaling
;
_oxdiff_exptl_absorpt_empirical_full_max 1.515
_oxdiff_exptl_absorpt_empirical_full_min 0.837

loop_
_space_group_symop_operation_xyz
'x, y, z'
'-x, -y, z'
'-x+1/2, y+1/2, -z'
'x+1/2, -y+1/2, -z'

loop_
_atom_site_label
_atom_site_type_symbol
_atom_site_fract_x
_atom_site_fract_y
_atom_site_fract_z
_atom_site_U_iso_or_equiv
_atom_site_adp_type
_atom_site_occupancy
_atom_site_site_symmetry_order
_atom_site_calc_flag
_atom_site_refinement_flags_posn
_atom_site_refinement_flags_adp
_atom_site_refinement_flags_occupancy
_atom_site_disorder_assembly
_atom_site_disorder_group
Co1 Co 0.76319(6) 0.81939(7) 0.14865(12) 0.0398(3) Uani 1 1 d . . . . .
O1 O 0.6779(3) 0.8140(3) 0.0012(5) 0.0372(11) Uani 1 1 d . . . . .
O2 O 0.7203(4) 0.8608(4) -0.2185(6) 0.0606(18) Uani 1 1 d . . . . .
O3 O 0.4291(3) 0.7172(4) -0.0030(6) 0.0634(19) Uani 1 1 d . . . . .
O4 O 0.3577(3) 0.7294(3) -0.2085(6) 0.0495(15) Uani 1 1 d . . . . .
O5 O 0.4940(4) 0.8923(4) -0.5462(6) 0.0562(17) Uani 1 1 d . . . . .
O6 O 0.8245(3) 0.8729(4) -0.0184(6) 0.0551(16) Uani 1 1 d . . . . .
H6A H 0.823453 0.919058 -0.001923 0.083 Uiso 1 1 d R U . . .
H6B H 0.804595 0.870061 -0.115407 0.083 Uiso 1 1 d R U . . .
N1 N 0.7094(4) 0.7588(4) 0.3077(7) 0.0462(16) Uani 1 1 d . . . . .
N2 N 0.6868(3) 0.7064(4) 0.5296(7) 0.0430(16) Uani 1 1 d . . . . .
N3 N 0.7642(4) 0.4890(3) 1.5462(5) 0.063(2) Uani 1 1 d G U . . .
C29 C 0.7905(5) 0.5171(3) 1.6867(7) 0.088(3) Uani 1 1 d G U . . .
H29 H 0.809267 0.561362 1.700189 0.106 Uiso 1 1 calc R U . . .
C30 C 0.7835(5) 0.4667(3) 1.8034(5) 0.082(3) Uani 1 1 d G U . . .
H30 H 0.796840 0.471624 1.907689 0.098 Uiso 1 1 calc R U . . .
N4 N 0.7529(4) 0.4074(2) 1.7350(5) 0.0592(19) Uani 1 1 d G U . . .
C28 C 0.7410(4) 0.4212(3) 1.5760(5) 0.0535(19) Uani 1 1 d G U . . .
H28 H 0.721220 0.390806 1.503252 0.064 Uiso 1 1 calc R U . . .
C1 C 0.6716(4) 0.8350(4) -0.1403(8) 0.0373(16) Uani 1 1 d . . . . .
C2 C 0.5971(4) 0.8269(4) -0.2100(7) 0.0352(15) Uani 1 1 d . . . . .
C3 C 0.5821(4) 0.8621(4) -0.3466(8) 0.0379(16) Uani 1 1 d . . . . .
H3 H 0.618281 0.889280 -0.392858 0.046 Uiso 1 1 calc R U . . .
C4 C 0.5131(5) 0.8569(4) -0.4138(8) 0.0431(19) Uani 1 1 d . . . . .
C5 C 0.4601(4) 0.8164(5) -0.3466(8) 0.0439(18) Uani 1 1 d . . . . .
H5 H 0.413966 0.812346 -0.393300 0.053 Uiso 1 1 calc R U . . .
C6 C 0.4746(4) 0.7821(4) -0.2113(8) 0.0348(16) Uani 1 1 d . . . . .
C7 C 0.5436(4) 0.7867(4) -0.1410(8) 0.0353(15) Uani 1 1 d . . . . .
H7 H 0.553508 0.763048 -0.048894 0.042 Uiso 1 1 calc R U . . .
C8 C 0.4164(4) 0.7395(5) -0.1345(9) 0.0436(18) Uani 1 1 d . . . . .
C9 C 0.5486(6) 0.9380(5) -0.6093(9) 0.058(3) Uani 1 1 d . . . . .
H9A H 0.593453 0.912738 -0.632543 0.069 Uiso 1 1 calc R U . . .
H9B H 0.560275 0.973810 -0.534289 0.069 Uiso 1 1 calc R U . . .
C10 C 0.5184(4) 0.9693(3) -0.7547(8) 0.085(4) Uani 1 1 d D U . . .
C11 C 0.5369(7) 0.9383(4) -0.8944(9) 0.105(4) Uani 1 1 d D U . . .
H11 H 0.562024 0.896493 -0.894402 0.126 Uiso 1 1 calc R U . . .
C12 C 0.5185(5) 0.9691(3) -1.0330(9) 0.120(5) Uani 1 1 d D U . . .
H12 H 0.530996 0.948111 -1.126957 0.145 Uiso 1 1 calc R U . . .
C13 C 0.7356(5) 0.7382(7) 0.4412(11) 0.075(4) Uani 1 1 d . . . . .
H13 H 0.784369 0.745174 0.471481 0.090 Uiso 1 1 calc R U . . .
C14 C 0.6383(5) 0.7386(5) 0.3113(10) 0.049(2) Uani 1 1 d . . . . .
H14 H 0.604522 0.745996 0.231329 0.059 Uiso 1 1 calc R U . . .
C15 C 0.6229(5) 0.7063(5) 0.4461(10) 0.055(2) Uani 1 1 d . . . . .
H15 H 0.577827 0.687591 0.476100 0.066 Uiso 1 1 calc R U . . .
C16 C 0.6984(4) 0.6783(5) 0.6807(8) 0.0427(17) Uani 1 1 d . . . . .
C17 C 0.7597(4) 0.6926(4) 0.7595(8) 0.0391(16) Uani 1 1 d . . . . .
H17 H 0.794293 0.722514 0.716595 0.047 Uiso 1 1 calc R U . . .
C18 C 0.7728(4) 0.6637(4) 0.9042(8) 0.0406(17) Uani 1 1 d . . . . .
H18 H 0.816510 0.673786 0.956417 0.049 Uiso 1 1 calc R U . . .
C19 C 0.7226(5) 0.6205(4) 0.9715(8) 0.0429(18) Uani 1 1 d . . . . .
C20 C 0.6592(6) 0.6103(7) 0.8892(12) 0.083(4) Uani 1 1 d . . . . .
H20 H 0.621807 0.584918 0.936395 0.099 Uiso 1 1 calc R U . . .
C21 C 0.6470(5) 0.6347(7) 0.7433(12) 0.085(4) Uani 1 1 d . . . . .
H21 H 0.605001 0.622218 0.687511 0.102 Uiso 1 1 calc R U . . .
C22 C 0.7358(3) 0.5851(3) 1.1226(6) 0.0482(18) Uani 1 1 d G U . . .
C27 C 0.6822(3) 0.5413(4) 1.1781(7) 0.081(3) Uani 1 1 d G U . . .
H27 H 0.639353 0.533999 1.120497 0.097 Uiso 1 1 calc R U . . .
C26 C 0.6918(3) 0.5084(4) 1.3188(7) 0.088(3) Uani 1 1 d G U . . .
H26 H 0.655533 0.478777 1.356302 0.106 Uiso 1 1 calc R U . . .
C25 C 0.7551(4) 0.5192(4) 1.4039(6) 0.058(2) Uani 1 1 d G U . . .
C24 C 0.8087(4) 0.5629(4) 1.3484(8) 0.101(3) Uani 1 1 d G U . . .
H24 H 0.851523 0.570241 1.405981 0.121 Uiso 1 1 calc R U . . .
C23 C 0.7991(4) 0.5959(4) 1.2077(8) 0.100(4) Uani 1 1 d G U . . .
H23 H 0.835344 0.625465 1.170176 0.120 Uiso 1 1 calc R U . . .

loop_
_atom_site_aniso_label
_atom_site_aniso_U_11
_atom_site_aniso_U_22
_atom_site_aniso_U_33
_atom_site_aniso_U_23
_atom_site_aniso_U_13
_atom_site_aniso_U_12
Co1 0.0298(5) 0.0683(8) 0.0214(5) -0.0004(6) -0.0012(4) -0.0054(6)
O1 0.035(2) 0.052(3) 0.024(2) 0.005(2) -0.0032(19) -0.003(2)
O2 0.057(4) 0.093(5) 0.032(3) 0.021(3) -0.005(3) -0.019(3)
O3 0.048(3) 0.112(6) 0.030(3) 0.005(3) -0.007(3) -0.015(4)
O4 0.032(3) 0.082(4) 0.034(3) 0.001(3) -0.008(2) 0.008(3)
O5 0.062(4) 0.080(4) 0.027(3) 0.008(3) -0.005(3) 0.030(3)
O6 0.045(3) 0.092(5) 0.028(3) 0.007(3) -0.004(2) -0.023(3)
N1 0.038(3) 0.069(5) 0.032(3) 0.008(3) 0.000(3) -0.001(3)
N2 0.030(3) 0.069(5) 0.030(3) 0.010(3) 0.003(2) 0.004(3)
N3 0.099(6) 0.062(4) 0.027(3) 0.000(3) -0.004(4) 0.023(4)
C29 0.167(9) 0.062(5) 0.035(4) -0.011(4) -0.014(5) 0.021(6)
C30 0.153(8) 0.059(5) 0.033(4) -0.005(4) -0.006(5) 0.032(5)
N4 0.079(5) 0.072(4) 0.027(3) 0.004(3) 0.006(3) 0.027(4)
C28 0.065(5) 0.069(5) 0.026(3) 0.005(3) 0.001(4) 0.016(4)
C1 0.048(4) 0.042(4) 0.022(3) -0.002(3) -0.006(3) 0.003(3)
C2 0.040(4) 0.044(4) 0.021(3) 0.001(3) -0.004(3) 0.008(3)
C3 0.040(4) 0.051(4) 0.023(3) -0.003(3) -0.003(3) 0.008(3)
C4 0.055(5) 0.057(5) 0.017(3) -0.001(3) -0.003(3) 0.024(4)
C5 0.035(3) 0.075(5) 0.023(3) -0.009(4) -0.008(3) 0.020(4)
C6 0.030(3) 0.050(4) 0.024(3) -0.004(3) -0.003(3) 0.009(3)
C7 0.037(4) 0.046(4) 0.022(3) -0.003(3) -0.004(3) 0.013(3)
C8 0.032(4) 0.073(5) 0.026(4) -0.002(4) -0.002(3) 0.013(4)
C9 0.091(7) 0.056(5) 0.026(4) 0.005(4) -0.003(4) 0.025(5)
C10 0.176(11) 0.052(5) 0.025(4) 0.010(4) 0.002(5) 0.068(6)
C11 0.216(11) 0.062(5) 0.036(4) 0.004(4) 0.002(6) 0.087(7)
C12 0.251(14) 0.077(7) 0.033(4) -0.003(5) 0.003(7) 0.086(8)
C13 0.032(4) 0.144(10) 0.050(5) 0.048(6) -0.002(4) 0.001(6)
C14 0.042(4) 0.063(5) 0.042(5) 0.010(4) -0.008(3) -0.008(4)
C15 0.040(4) 0.084(7) 0.043(5) 0.017(4) -0.005(4) -0.021(4)
C16 0.038(4) 0.062(5) 0.028(3) 0.010(4) 0.002(3) -0.007(4)
C17 0.040(4) 0.042(4) 0.035(3) 0.002(3) 0.004(3) -0.007(3)
C18 0.040(4) 0.051(5) 0.031(3) -0.005(3) -0.004(3) -0.008(3)
C19 0.049(5) 0.054(5) 0.025(3) 0.002(3) -0.002(3) -0.007(4)
C20 0.067(6) 0.136(11) 0.045(5) 0.037(6) -0.013(5) -0.042(7)
C21 0.047(5) 0.155(12) 0.051(6) 0.051(7) -0.016(4) -0.045(7)
C22 0.057(4) 0.062(4) 0.026(3) 0.006(3) -0.008(3) -0.014(4)
C27 0.051(5) 0.125(7) 0.067(5) 0.055(5) -0.009(4) -0.015(5)
C26 0.055(5) 0.137(8) 0.073(6) 0.061(6) 0.004(4) -0.011(5)
C25 0.074(5) 0.070(5) 0.031(4) -0.002(3) 0.000(4) 0.005(4)
C24 0.125(7) 0.099(7) 0.080(6) 0.036(6) -0.057(6) -0.054(6)
C23 0.116(7) 0.103(7) 0.082(6) 0.049(5) -0.055(5) -0.063(6)

loop_
_atom_type_symbol
_atom_type_description
_atom_type_scat_dispersion_real
_atom_type_scat_dispersion_imag
_atom_type_scat_source
C C 0.0181 0.0091 'International Tables Vol C Tables 4.2.6.8 and 6.1.1.4'
H H 0.0000 0.0000 'International Tables Vol C Tables 4.2.6.8 and 6.1.1.4'
Co Co -2.3653 3.6143 'International Tables Vol C Tables 4.2.6.8 and 6.1.1.4'
N N 0.0311 0.0180 'International Tables Vol C Tables 4.2.6.8 and 6.1.1.4'
O O 0.0492 0.0322 'International Tables Vol C Tables 4.2.6.8 and 6.1.1.4'

loop_
_geom_angle_atom_site_label_1
_geom_angle_atom_site_label_2
_geom_angle_atom_site_label_3
_geom_angle
_geom_angle_site_symmetry_1
_geom_angle_site_symmetry_3
_geom_angle_publ_flag
O1 Co1 O4 142.2(2) . 4_565 ?
O1 Co1 O6 90.2(2) . . ?
O1 Co1 N1 91.3(2) . . ?
O4 Co1 O6 87.5(2) 4_565 . ?
O4 Co1 N1 88.0(2) 4_565 . ?
N1 Co1 O6 174.4(3) . . ?
N4 Co1 O1 104.3(18) 3_657 . ?
N4 Co1 O4 113.4(18) 3_657 4_565 ?
N4 Co1 O6 89.7(17) 3_657 . ?
N4 Co1 N1 95.1(17) 3_657 . ?
C1 O1 Co1 130.5(5) . . ?
C8 O4 Co1 131.5(5) . 4_465 ?
C4 O5 C9 116.6(7) . . ?
Co1 O6 H6A 111.9 . . ?
Co1 O6 H6B 112.7 . . ?
H6A O6 H6B 101.2 . . ?
C13 N1 Co1 126.0(6) . . ?
C13 N1 C14 103.8(7) . . ?
C14 N1 Co1 129.7(5) . . ?
C13 N2 C15 105.7(7) . . ?
C13 N2 C16 127.1(7) . . ?
C15 N2 C16 127.2(6) . . ?
C29 N3 C28 108.0 . . ?
C25 N3 C29 129.9(5) . . ?
C25 N3 C28 121.9(5) . . ?
N3 C29 H29 126.0 . . ?
C30 C29 N3 108.0 . . ?
C30 C29 H29 126.0 . . ?
C29 C30 H30 126.0 . . ?
C29 C30 N4 108.0 . . ?
N4 C30 H30 126.0 . . ?
C30 N4 Co1 123.3(3) . 3_647 ?
C30 N4 C28 108.0 . . ?
C28 N4 Co1 128.6(3) . 3_647 ?
N3 C28 H28 126.0 . . ?
N4 C28 N3 108.0 . . ?
N4 C28 H28 126.0 . . ?
O1 C1 C2 115.3(6) . . ?
O2 C1 O1 125.8(7) . . ?
O2 C1 C2 118.9(6) . . ?
C3 C2 C1 117.8(7) . . ?
C7 C2 C1 121.8(6) . . ?
C7 C2 C3 120.4(7) . . ?
C2 C3 H3 120.2 . . ?
C4 C3 C2 119.6(7) . . ?
C4 C3 H3 120.2 . . ?
O5 C4 C3 122.5(8) . . ?
C5 C4 O5 117.3(7) . . ?
C5 C4 C3 120.2(7) . . ?
C4 C5 H5 119.9 . . ?
C6 C5 C4 120.2(7) . . ?
C6 C5 H5 119.9 . . ?
C5 C6 C7 120.8(7) . . ?
C5 C6 C8 120.6(6) . . ?
C7 C6 C8 118.6(6) . . ?
C2 C7 C6 118.8(6) . . ?
C2 C7 H7 120.6 . . ?
C6 C7 H7 120.6 . . ?
O3 C8 O4 124.5(8) . . ?
O3 C8 C6 117.9(7) . . ?
O4 C8 C6 117.6(7) . . ?
O5 C9 H9A 110.0 . . ?
O5 C9 H9B 110.0 . . ?
O5 C9 C10 108.3(8) . . ?
H9A C9 H9B 108.4 . . ?
C10 C9 H9A 110.0 . . ?
C10 C9 H9B 110.0 . . ?
C10 C10 C9 122.3(4) 2_675 . ?
C10 C10 C11 119.9(3) 2_675 . ?
C11 C10 C9 117.2(5) . . ?
C10 C11 H11 119.9 . . ?
C12 C11 C10 120.1(5) . . ?
C12 C11 H11 119.9 . . ?
C11 C12 C12 119.9(3) . 2_675 ?
C11 C12 H12 120.0 . . ?
C12 C12 H12 120.0 2_675 . ?
N1 C13 N2 113.8(8) . . ?
N1 C13 H13 123.1 . . ?
N2 C13 H13 123.1 . . ?
N1 C14 H14 124.6 . . ?
C15 C14 N1 110.8(7) . . ?
C15 C14 H14 124.6 . . ?
N2 C15 H15 127.0 . . ?
C14 C15 N2 105.9(7) . . ?
C14 C15 H15 127.0 . . ?
C17 C16 N2 120.5(7) . . ?
C17 C16 C21 120.0(7) . . ?
C21 C16 N2 119.6(7) . . ?
C16 C17 H17 119.5 . . ?
C16 C17 C18 121.0(7) . . ?
C18 C17 H17 119.5 . . ?
C17 C18 H18 119.6 . . ?
C19 C18 C17 120.9(7) . . ?
C19 C18 H18 119.6 . . ?
C18 C19 C22 123.0(7) . . ?
C20 C19 C18 115.7(7) . . ?
C20 C19 C22 121.3(7) . . ?
C19 C20 H20 117.8 . . ?
C21 C20 C19 124.4(9) . . ?
C21 C20 H20 117.8 . . ?
C16 C21 H21 121.1 . . ?
C20 C21 C16 117.8(9) . . ?
C20 C21 H21 121.1 . . ?
C27 C22 C19 118.3(5) . . ?
C27 C22 C23 120.0 . . ?
C23 C22 C19 121.7(5) . . ?
C22 C27 H27 120.0 . . ?
C26 C27 C22 120.0 . . ?
C26 C27 H27 120.0 . . ?
C27 C26 H26 120.0 . . ?
C25 C26 C27 120.0 . . ?
C25 C26 H26 120.0 . . ?
N3 C25 C26 120.7(5) . . ?
N3 C25 C24 119.2(5) . . ?
C24 C25 C26 120.0 . . ?
C25 C24 H24 120.0 . . ?
C25 C24 C23 120.0 . . ?
C23 C24 H24 120.0 . . ?
C22 C23 H23 120.0 . . ?
C24 C23 C22 120.0 . . ?
C24 C23 H23 120.0 . . ?

loop_
_geom_bond_atom_site_label_1
_geom_bond_atom_site_label_2
_geom_bond_distance
_geom_bond_site_symmetry_2
_geom_bond_publ_flag
Co1 O1 2.020(5) . ?
Co1 O4 2.045(6) 4_565 ?
Co1 O6 2.111(6) . ?
Co1 N1 2.068(7) . ?
Co1 N4 2.02(2) 3_657 ?
O1 C1 1.297(8) . ?
O2 C1 1.230(9) . ?
O3 C8 1.241(10) . ?
O4 C8 1.268(9) . ?
O5 C4 1.386(9) . ?
O5 C9 1.450(13) . ?
O6 H6A 0.9165 . ?
O6 H6B 0.9171 . ?
N1 C13 1.316(11) . ?
N1 C14 1.362(11) . ?
N2 C13 1.332(11) . ?
N2 C15 1.375(10) . ?
N2 C16 1.436(9) . ?
N3 C29 1.4200 . ?
N3 C28 1.4200 . ?
N3 C25 1.376(5) . ?
C29 H29 0.9400 . ?
C29 C30 1.4200 . ?
C30 H30 0.9400 . ?
C30 N4 1.4200 . ?
N4 C28 1.4200 . ?
C28 H28 0.9400 . ?
C1 C2 1.501(10) . ?
C2 C3 1.397(10) . ?
C2 C7 1.390(11) . ?
C3 H3 0.9400 . ?
C3 C4 1.395(11) . ?
C4 C5 1.382(12) . ?
C5 H5 0.9400 . ?
C5 C6 1.376(10) . ?
C6 C7 1.406(10) . ?
C6 C8 1.509(11) . ?
C7 H7 0.9400 . ?
C9 H9A 0.9800 . ?
C9 H9B 0.9800 . ?
C9 C10 1.506(10) . ?
C10 C10 1.379(10) 2_675 ?
C10 C11 1.395(8) . ?
C11 H11 0.9400 . ?
C11 C12 1.385(8) . ?
C12 C12 1.389(11) 2_675 ?
C12 H12 0.9400 . ?
C13 H13 0.9400 . ?
C14 H14 0.9400 . ?
C14 C15 1.358(12) . ?
C15 H15 0.9400 . ?
C16 C17 1.343(10) . ?
C16 C21 1.383(12) . ?
C17 H17 0.9400 . ?
C17 C18 1.395(10) . ?
C18 H18 0.9400 . ?
C18 C19 1.379(11) . ?
C19 C20 1.377(13) . ?
C19 C22 1.501(8) . ?
C20 H20 0.9400 . ?
C20 C21 1.369(13) . ?
C21 H21 0.9400 . ?
C22 C27 1.3900 . ?
C22 C23 1.3900 . ?
C27 H27 0.9400 . ?
C27 C26 1.3900 . ?
C26 H26 0.9400 . ?
C26 C25 1.3900 . ?
C25 C24 1.3900 . ?
C24 H24 0.9400 . ?
C24 C23 1.3900 . ?
C23 H23 0.9400 . ?

loop_
_geom_torsion_atom_site_label_1
_geom_torsion_atom_site_label_2
_geom_torsion_atom_site_label_3
_geom_torsion_atom_site_label_4
_geom_torsion
_geom_torsion_site_symmetry_1
_geom_torsion_site_symmetry_2
_geom_torsion_site_symmetry_3
_geom_torsion_site_symmetry_4
_geom_torsion_publ_flag
Co1 O1 C1 O2 3.8(12) . . . . ?
Co1 O1 C1 C2 -175.4(5) . . . . ?
Co1 O4 C8 O3 3.4(14) 4_465 . . . ?
Co1 O4 C8 C6 -176.2(5) 4_465 . . . ?
Co1 N1 C13 N2 172.5(7) . . . . ?
Co1 N1 C14 C15 -172.2(7) . . . . ?
Co1 N4 C28 N3 -176.6(6) 3_647 . . . ?
O1 C1 C2 C3 165.5(6) . . . . ?
O1 C1 C2 C7 -13.4(10) . . . . ?
O2 C1 C2 C3 -13.8(11) . . . . ?
O2 C1 C2 C7 167.3(7) . . . . ?
O5 C4 C5 C6 -177.3(7) . . . . ?
O5 C9 C10 C10 92.5(11) . . . 2_675 ?
O5 C9 C10 C11 -95.6(6) . . . . ?
N1 C14 C15 N2 0.1(11) . . . . ?
N2 C16 C17 C18 -177.7(7) . . . . ?
N2 C16 C21 C20 -178.4(12) . . . . ?
N3 C29 C30 N4 0.0 . . . . ?
N3 C25 C24 C23 -177.5(7) . . . . ?
C29 N3 C28 N4 0.0 . . . . ?
C29 N3 C25 C26 -135.3(6) . . . . ?
C29 N3 C25 C24 42.2(9) . . . . ?
C29 C30 N4 Co1 176.8(5) . . . 3_647 ?
C29 C30 N4 C28 0.0 . . . . ?
C30 N4 C28 N3 0.0 . . . . ?
C28 N3 C29 C30 0.0 . . . . ?
C28 N3 C25 C26 39.1(9) . . . . ?
C28 N3 C25 C24 -143.4(6) . . . . ?
C1 C2 C3 C4 -179.0(7) . . . . ?
C1 C2 C7 C6 179.1(7) . . . . ?
C2 C3 C4 O5 177.8(7) . . . . ?
C2 C3 C4 C5 -0.6(11) . . . . ?
C3 C2 C7 C6 0.2(11) . . . . ?
C3 C4 C5 C6 1.2(11) . . . . ?
C4 O5 C9 C10 178.0(6) . . . . ?
C4 C5 C6 C7 -1.0(11) . . . . ?
C4 C5 C6 C8 178.2(7) . . . . ?
C5 C6 C7 C2 0.3(11) . . . . ?
C5 C6 C8 O3 -170.6(8) . . . . ?
C5 C6 C8 O4 9.0(11) . . . . ?
C7 C2 C3 C4 -0.1(11) . . . . ?
C7 C6 C8 O3 8.7(11) . . . . ?
C7 C6 C8 O4 -171.7(7) . . . . ?
C8 C6 C7 C2 -178.9(7) . . . . ?
C9 O5 C4 C3 -2.5(11) . . . . ?
C9 O5 C4 C5 176.0(7) . . . . ?
C9 C10 C11 C12 -172.1(9) . . . . ?
C10 C10 C11 C12 0.0(4) 2_675 . . . ?
C10 C11 C12 C12 0.1(9) . . . 2_675 ?
C13 N1 C14 C15 0.0(12) . . . . ?
C13 N2 C15 C14 -0.1(12) . . . . ?
C13 N2 C16 C17 11.8(15) . . . . ?
C13 N2 C16 C21 -166.4(12) . . . . ?
C14 N1 C13 N2 -0.1(13) . . . . ?
C15 N2 C13 N1 0.1(14) . . . . ?
C15 N2 C16 C17 -168.2(9) . . . . ?
C15 N2 C16 C21 13.7(15) . . . . ?
C16 N2 C13 N1 -179.9(9) . . . . ?
C16 N2 C15 C14 179.9(8) . . . . ?
C16 C17 C18 C19 -1.1(12) . . . . ?
C17 C16 C21 C20 3.4(19) . . . . ?
C17 C18 C19 C20 -2.0(13) . . . . ?
C17 C18 C19 C22 176.5(7) . . . . ?
C18 C19 C20 C21 6(2) . . . . ?
C18 C19 C22 C27 -178.4(7) . . . . ?
C18 C19 C22 C23 2.6(11) . . . . ?
C19 C20 C21 C16 -7(2) . . . . ?
C19 C22 C27 C26 -179.0(7) . . . . ?
C19 C22 C23 C24 178.9(7) . . . . ?
C20 C19 C22 C27 0.0(12) . . . . ?
C20 C19 C22 C23 -178.9(9) . . . . ?
C21 C16 C17 C18 0.4(14) . . . . ?
C22 C19 C20 C21 -172.3(13) . . . . ?
C22 C27 C26 C25 0.0 . . . . ?
C27 C22 C23 C24 0.0 . . . . ?
C27 C26 C25 N3 177.5(7) . . . . ?
C27 C26 C25 C24 0.0 . . . . ?
C26 C25 C24 C23 0.0 . . . . ?
C25 N3 C29 C30 175.0(8) . . . . ?
C25 N3 C28 N4 -175.5(8) . . . . ?
C25 C24 C23 C22 0.0 . . . . ?
C23 C22 C27 C26 0.0 . . . . ?

loop_
_twin_individual_id
_twin_individual_mass_fraction_refined
1 0.982(9)
2 0.018(9)
